data_9015564
loop_
_publ_author_name
'Boudjada, A.'
'Masse, R.'
'Guitel, J. C.'

_publ_section_title
;
 Structure Cristalline d'un Orthoarseniate Acide Mixte de Cuivre(II)-
 Argent: Cu Ag H3 (As O4)2
;
_journal_issue 3
_journal_name_full 'Acta Crystallographica, Section B'
_journal_page_first 710
_journal_page_last 713
_journal_paper_doi 10.1107/S0567740882003926
_journal_volume 38
_journal_year 1982
_chemical_formula_sum 'Ag As2 Cu O8'
_space_group_IT_number 14
_symmetry_space_group_name_Hall '-P 2yab'
_symmetry_space_group_name_H-M 'P 1 21/a 1'
_cell_angle_alpha 90
_cell_angle_beta 103.73
_cell_angle_gamma 90
_cell_length_a 9.716
_cell_length_b 7.704
_cell_length_c 9.209
_cell_formula_units_Z 4
_cell_volume 669.616
_database_code_amcsd 0016120
_exptl_crystal_density_diffrn 4.456
_cod_duplicate_entry 1008183
_cod_original_cell_volume 669.615
_cod_database_code 9015564
_amcsd_formula_title 'Ag As2 Cu H3 O8'

loop_
_space_group_symop_operation_xyz
x,y,z
1/2+x,1/2-y,z
1/2-x,1/2+y,-z
-x,-y,-z

loop_
_atom_site_label
_atom_site_fract_x
_atom_site_fract_y
_atom_site_fract_z
Ag1 0.97033 0.75150 0.22363
As1 0.82207 0.30320 0.07017
As2 0.29450 0.50920 0.47073
Cu1 0.49180 0.17800 0.40480
O1 0.92240 0.11930 0.07980
O2 0.87820 0.43460 0.21570
O3 0.65590 0.23440 0.04300
O4 0.84610 0.40050 -0.08930
O5 0.34710 0.46930 0.66220
O6 0.33930 0.34410 0.37680
O7 0.11570 0.52830 0.42700
O8 0.37640 0.69380 0.44050

loop_
_cod_related_entry_id
_cod_related_entry_database
_cod_related_entry_code
1 AMCSD 0016120
